data_7051011
loop_
_publ_author_name
'Sabo-Etienne, Sylviane'
'Rodriguez, Venancio'
'Donnadieu, Bruno'
'Chaudret, Bruno'
'Abou el Makarim, Hassna'
'Barthelat, Jean-Claude'
'Ulrich, Stefan'
'Limbach, Hans-Heinrich'
'Mo\"ise, Claude'

_publ_section_title
;
 Synthesis, X-ray crystal structure, NMR characterization and
 theoretical calculations on [Cp2Ta(\h2-H2)(CO)]+, the first thermally
 stable group 5 dihydrogen complex
;
_journal_issue 1
_journal_name_full 'New Journal of Chemistry'
_journal_page_first 55
_journal_paper_doi 10.1039/b002073g
_journal_volume 25
_journal_year 2001
_chemical_formula_moiety '[C11H12OTa][B(C6H3)(CF3)2]4;1.5(CH2Cl2)'
_chemical_formula_sum 'C44.5 H27 B4 Cl3 F24 O Ta'
_chemical_formula_weight 1331.77
_space_group_IT_number 14
_symmetry_cell_setting monoclinic
_symmetry_space_group_name_Hall '-P 2yn'
_symmetry_space_group_name_H-M 'P 1 21/n 1'
_atom_sites_solution_hydrogens geom
_atom_sites_solution_primary direct
_cell_angle_alpha 90.0
_cell_angle_beta 99.40(2)
_cell_angle_gamma 90.0
_cell_formula_units_Z 4.00
_cell_length_a 13.152(2)
_cell_length_b 18.720(3)
_cell_length_c 20.918(3)
_cell_measurement_reflns_used 5000
_cell_measurement_temperature 120
_cell_measurement_theta_max 24.2
_cell_measurement_theta_min 1.45
_cell_volume 5081.0(14)
_computing_cell_refinement 'Stoe and Cie (1996) IPDS Manual. Version   2.75. Stoe and Cie, Darmstadt, Germany'
_computing_data_collection 'Stoe and Cie (1996) IPDS Manual. Version   2.75. Stoe and Cie, Darmstadt, Germany'
_computing_data_reduction 'Stoe and Cie (1996) IPDS Manual. Version   2.75. Stoe and Cie, Darmstadt, Germany'
_computing_molecular_graphics
;
CAMERON (Watkin, Prout & Pearce,  1996)
;
_computing_publication_material
;
CRYSTALS Issue 10 (Watkin, Prout, Carruthers & Betteridge, 1996)
;
_computing_structure_refinement
;
CRYSTALS Issue 10 (Watkin, Prout, Carruthers & Betteridge, 1996)
;
_computing_structure_solution 'SIR92 (Giacovazzo et al, 1992)'
_diffrn_detector_area_resol_mean '(1.45 - 24.2)'
_diffrn_measured_fraction_theta_max 93.3%
_diffrn_measurement_device_type 'Stoe and Cie (1996) IPDS Manual. Version   2.75. Stoe and Cie, Darmstadt, Germany'
_diffrn_measurement_method 'rotation en'
_diffrn_radiation_monochromator graphite
_diffrn_radiation_source 'fine-focus sealed tube'
_diffrn_radiation_type MoK(
_diffrn_radiation_wavelength 0.71073
_diffrn_reflns_av_R_equivalents 0.044
_diffrn_reflns_limit_h_max 14
_diffrn_reflns_limit_h_min -15
_diffrn_reflns_limit_k_max 21
_diffrn_reflns_limit_k_min 0
_diffrn_reflns_limit_l_max 24
_diffrn_reflns_limit_l_min 0
_diffrn_reflns_number 7545
_diffrn_standards_decay_% 0.00
_diffrn_standards_number 200
_exptl_absorpt_coefficient_mu 24.16
_exptl_absorpt_correction_T_max 0.7620
_exptl_absorpt_correction_T_min 0.5898
_exptl_absorpt_correction_type numerical
_exptl_absorpt_process_details
; . 
Absorption corrections were applied on the data by using a set of 
symmetry equivalent reflections selected with the criterion [I>3((I)] 
such that all directions of the reciprocal space are equally represented.
;
_exptl_crystal_colour ' orange '
_exptl_crystal_density_diffrn 1.74
_exptl_crystal_density_meas ?
_exptl_crystal_description ' rod '
_exptl_crystal_F_000 2586.05
_exptl_crystal_size_max 0.50
_exptl_crystal_size_mid 0.15
_exptl_crystal_size_min 0.15
_refine_diff_density_max 1.85
_refine_diff_density_min -1.67
_refine_ls_extinction_method None
_refine_ls_goodness_of_fit_obs 0.9868
_refine_ls_hydrogen_treatment mixed
_refine_ls_matrix_type userblock
_refine_ls_number_parameters 694
_refine_ls_number_reflns 6322
_refine_ls_R_factor_obs 0.0512
_refine_ls_shift/su_max 0.683701
_refine_ls_structure_factor_coef Fsqd
_refine_ls_weighting_scheme calc
_refine_ls_wR_factor_obs 0.0623
_reflns_limit_h_max 14
_reflns_limit_h_min -15
_reflns_limit_k_max 21
_reflns_limit_k_min 0
_reflns_limit_l_max 24
_reflns_limit_l_min 0
_reflns_number_observed 6322
_reflns_number_total 39337
_reflns_observed_criterion >2.00\s(I)
_cod_data_source_file b002073g.txt
_cod_data_source_block CRYSTALS_cif
_cod_depositor_comments
;
The following automatic conversions were performed:
'_symmetry_cell_setting' value 'Monoclinic ' changed to 'monoclinic'
according to '/home/adriana/struct/CIF-dictionaries/cif_core.dic'
dictionary named 'cif_core.dic' version 2.4.1 from
2010-06-29.

'_exptl_absorpt_correction_type' value 'Numerical' changed to
'numerical' according to
'/home/adriana/struct/CIF-dictionaries/cif_core.dic' dictionary named
'cif_core.dic' version 2.4.1 from 2010-06-29.

Automatic conversion script
Id: cif_fix_enum 1555 2011-01-17 13:19:09Z saulius 

The following automatic conversions were performed:

'_cell_measurement_temperature' value '120K' was changed to '120' -
the value should be numeric and without a unit designator.

Automatic conversion script
Id: cif_fix_values 1569 2011-02-09 13:29:24Z adriana 
;
_cod_original_cell_volume 5067(2)
_cod_original_sg_symbol_H-M 'P 1 21/n 1 '
_cod_database_code 7051011
_absorpt_process_ref
;
 [X-Shape a Crystal Optimisation for Numerical Absorption Corrections 
 Revision 1.01 July 1996 STOE and Cie GMBH 1996]
;
_diffrn_reflns_2theta_min 2.9
_diffrn_reflns_2theta_max 48.4

loop_
_symmetry_equiv_pos_as_xyz
x,y,z
-x,-y,-z
-x+1/2,y+1/2,-z+1/2
x+1/2,-y+1/2,z+1/2

loop_
_atom_site_aniso_label
_atom_site_aniso_U_11
_atom_site_aniso_U_22
_atom_site_aniso_U_33
_atom_site_aniso_U_23
_atom_site_aniso_U_13
_atom_site_aniso_U_12
Ta1 0.02255(15) 0.02317(13) 0.03211(13) 0.00497(9) 0.00642(11) -0.00431(9)
O1 0.053(4) 0.072(4) 0.068(4) 0.019(3) -0.003(3) -0.005(3)
C1 0.050(5) 0.032(4) 0.070(5) 0.006(3) 0.011(4) 0.003(3)
C2 0.027(4) 0.028(3) 0.087(6) -0.007(3) 0.015(4) -0.004(3)
C3 0.060(6) 0.035(4) 0.058(5) -0.014(3) 0.008(4) -0.010(3)
C4 0.025(4) 0.029(4) 0.099(6) -0.010(4) 0.012(4) -0.009(3)
C5 0.047(5) 0.031(4) 0.071(5) 0.015(3) 0.015(4) -0.001(3)
C6 0.055(5) 0.036(3) 0.023(3) 0.003(3) 0.005(3) -0.021(3)
C7 0.042(4) 0.031(3) 0.054(4) -0.009(3) 0.012(4) -0.009(3)
C8 0.065(6) 0.055(5) 0.027(3) -0.002(3) 0.015(4) -0.025(4)
C9 0.051(5) 0.049(4) 0.044(4) 0.011(3) -0.001(4) -0.018(4)
C10 0.035(4) 0.034(3) 0.049(4) -0.007(3) 0.004(3) -0.014(3)
C11 0.047(5) 0.045(4) 0.039(4) 0.008(3) 0.007(4) -0.008(3)
B1 0.021(3) 0.018(3) 0.011(3) 0.000(2) 0.007(2) 0.001(2)
C111 0.022(3) 0.017(2) 0.009(2) -0.0006(18) -0.000(2) -0.003(2)
C112 0.026(3) 0.021(3) 0.017(3) -0.003(2) 0.006(2) -0.001(2)
C113 0.033(3) 0.023(3) 0.012(2) 0.002(2) 0.002(2) 0.003(2)
C114 0.039(4) 0.029(3) 0.009(2) -0.002(2) 0.003(2) -0.008(3)
C115 0.029(3) 0.021(3) 0.016(3) 0.000(2) 0.009(2) -0.005(2)
C116 0.025(3) 0.021(3) 0.012(2) -0.002(2) 0.005(2) 0.001(2)
C117 0.038(4) 0.035(3) 0.020(3) 0.007(2) 0.004(3) 0.010(3)
C118 0.047(4) 0.032(3) 0.018(3) 0.001(2) 0.017(3) 0.003(3)
C121 0.024(3) 0.021(3) 0.007(2) 0.0012(19) 0.006(2) 0.002(2)
C122 0.028(3) 0.021(3) 0.012(2) 0.001(2) 0.005(2) 0.001(2)
C123 0.036(4) 0.019(3) 0.014(2) -0.003(2) 0.003(2) -0.001(2)
C124 0.028(3) 0.027(3) 0.015(3) -0.001(2) 0.002(2) -0.008(2)
C125 0.023(3) 0.027(3) 0.009(2) 0.001(2) 0.005(2) -0.004(2)
C126 0.024(3) 0.016(2) 0.011(2) -0.0012(18) 0.007(2) -0.003(2)
C127 0.048(4) 0.019(3) 0.033(3) -0.001(2) 0.005(3) -0.006(3)
C128 0.026(4) 0.034(3) 0.034(3) -0.009(3) 0.003(3) -0.005(3)
C131 0.015(3) 0.019(3) 0.013(2) 0.0013(19) 0.006(2) 0.002(2)
C132 0.022(3) 0.022(3) 0.017(3) 0.002(2) 0.006(2) -0.000(2)
C133 0.021(3) 0.029(3) 0.025(3) 0.008(2) 0.007(3) -0.003(2)
C134 0.029(4) 0.020(3) 0.031(3) 0.007(2) 0.006(3) -0.001(2)
C135 0.023(3) 0.022(3) 0.025(3) -0.004(2) 0.005(2) -0.000(2)
C136 0.017(3) 0.021(3) 0.019(3) -0.003(2) 0.004(2) 0.000(2)
C137 0.031(4) 0.047(4) 0.027(3) 0.015(3) -0.001(3) -0.005(3)
C138 0.038(4) 0.027(3) 0.037(4) -0.007(3) 0.008(3) -0.008(3)
C141 0.020(3) 0.019(3) 0.010(2) 0.0020(19) 0.003(2) 0.001(2)
C142 0.022(3) 0.023(3) 0.013(3) 0.001(2) -0.001(2) 0.003(2)
C143 0.030(3) 0.028(3) 0.016(3) -0.002(2) 0.009(3) 0.003(2)
C144 0.026(3) 0.028(3) 0.023(3) 0.004(2) 0.009(3) 0.004(2)
C145 0.024(3) 0.022(3) 0.019(3) 0.003(2) 0.003(2) 0.001(2)
C146 0.023(3) 0.020(3) 0.010(2) 0.0020(19) 0.002(2) 0.002(2)
C147 0.036(4) 0.056(4) 0.024(3) -0.015(3) 0.009(3) 0.005(3)
C148 0.025(4) 0.034(3) 0.031(3) 0.001(3) 0.002(3) -0.001(3)
F1 0.066(5) 0.216(9) 0.157(7) 0.146(7) 0.021(5) 0.054(5)
F2 0.221(9) 0.175(7) 0.027(3) 0.035(3) 0.020(4) 0.145(7)
F3 0.21(1) 0.035(3) 0.160(7) 0.011(4) -0.117(7) 0.021(4)
F4 0.058(3) 0.057(2) 0.0253(18) 0.0079(17) 0.0271(19) 0.015(2)
F5 0.038(2) 0.050(2) 0.0297(19) -0.0001(16) 0.0108(18) 0.0140(17)
F6 0.033(2) 0.039(2) 0.062(3) -0.0081(19) -0.018(2) -0.0056(17)
F7 0.321(13) 0.037(3) 0.165(7) -0.004(4) 0.178(9) 0.034(5)
F8 0.161(7) 0.025(2) 0.128(5) 0.001(3) -0.078(5) 0.013(3)
F9 0.069(4) 0.025(3) 0.234(9) -0.016(3) -0.009(5) -0.011(2)
F10 0.032(2) 0.066(3) 0.055(2) -0.002(2) 0.018(2) 0.0078(19)
F11 0.072(3) 0.027(2) 0.056(3) -0.0148(17) 0.034(2) -0.0014(19)
F12 0.037(2) 0.0316(19) 0.041(2) 0.0081(16) -0.0070(18) 0.0020(15)
F13 0.077(5) 0.219(9) 0.039(3) 0.044(4) -0.019(3) -0.026(5)
F14 0.55(2) 0.075(4) 0.041(3) 0.036(3) -0.077(7) -0.131(9)
F15 0.145(7) 0.23(1) 0.030(3) 0.029(4) 0.029(4) 0.076(7)
F16 0.225(9) 0.033(3) 0.065(3) -0.017(2) 0.039(4) -0.057(4)
F17 0.092(5) 0.075(4) 0.119(5) -0.060(4) -0.056(4) 0.011(3)
F18 0.101(5) 0.097(4) 0.094(4) -0.071(4) 0.060(4) -0.045(3)
F19 0.131(6) 0.091(4) 0.071(4) -0.061(3) 0.065(4) -0.046(4)
F20 0.119(5) 0.121(5) 0.018(2) -0.003(3) 0.011(3) 0.031(4)
F21 0.039(3) 0.202(7) 0.053(3) -0.064(4) 0.013(3) 0.025(4)
F22 0.034(3) 0.180(7) 0.052(3) -0.025(3) 0.013(2) -0.041(3)
F23 0.049(3) 0.071(3) 0.070(3) -0.043(3) -0.018(3) 0.010(2)
F24 0.075(4) 0.064(3) 0.072(3) 0.016(3) -0.046(3) -0.003(3)
C100 0.026(4) 0.059(5) 0.067(5) -0.015(4) -0.004(4) 0.003(3)
Cl101 0.0438(12) 0.0601(12) 0.0685(13) -0.0090(9) 0.007(1) 0.0051(9)
Cl102 0.0379(12) 0.0990(17) 0.0535(11) -0.0169(11) 0.0041(9) -0.001(1)
C200 0.109(7) 0.332(11) 0.028(6) -0.013(7) -0.011(6) -0.090(8)
Cl201 0.078(4) 0.36(1) 0.0155(18) -0.046(3) -0.003(2) -0.067(5)
Cl202 0.121(5) 0.303(9) 0.026(2) 0.029(3) -0.023(3) -0.131(6)

loop_
_atom_site_label
_atom_site_fract_x
_atom_site_fract_y
_atom_site_fract_z
_atom_site_U_iso_or_equiv
_atom_site_occupancy
_atom_site_thermal_displace_type
Ta1 0.745734(18) 0.788182(12) 0.176678(12) 0.0257 1.0000 Uani
O1 0.8696(5) 0.7253(3) 0.3091(3) 0.0657 1.0000 Uani
C1 0.6971(6) 0.9055(4) 0.1430(4) 0.0504 1.0000 Uani
C2 0.6726(5) 0.8974(4) 0.2048(4) 0.0468 1.0000 Uani
C3 0.7649(7) 0.8873(4) 0.2476(4) 0.0511 1.0000 Uani
C4 0.8458(5) 0.8884(4) 0.2082(5) 0.0506 1.0000 Uani
C5 0.8007(6) 0.8995(4) 0.1434(4) 0.0492 1.0000 Uani
C6 0.6424(6) 0.6895(4) 0.1974(3) 0.0381 1.0000 Uani
C7 0.7087(6) 0.6680(4) 0.1530(4) 0.0422 1.0000 Uani
C8 0.6757(7) 0.7080(4) 0.0947(3) 0.0483 1.0000 Uani
C9 0.5969(6) 0.7518(4) 0.1052(4) 0.0491 1.0000 Uani
C10 0.5763(5) 0.7414(4) 0.1679(3) 0.0399 1.0000 Uani
C11 0.8255(6) 0.7476(4) 0.2619(3) 0.0436 1.0000 Uani
H1 0.832(4) 0.776(3) 0.122(2) 0.026(16) 1.0000 Uiso
H2 0.871(3) 0.761(4) 0.170(3) 0.046(18) 1.0000 Uiso
B1 0.3975(5) 0.5687(3) 0.2854(3) 0.0163 1.0000 Uani
C111 0.4083(4) 0.5773(3) 0.2087(2) 0.0159 1.0000 Uani
C112 0.3515(5) 0.6262(3) 0.1673(3) 0.0212 1.0000 Uani
C113 0.3673(5) 0.6347(3) 0.1033(3) 0.0230 1.0000 Uani
C114 0.4436(5) 0.5956(3) 0.0793(2) 0.0256 1.0000 Uani
C115 0.5011(5) 0.5479(3) 0.1201(3) 0.0213 1.0000 Uani
C116 0.4846(4) 0.5396(3) 0.1840(2) 0.0189 1.0000 Uani
C117 0.3051(5) 0.6879(3) 0.0605(3) 0.0312 1.0000 Uani
C118 0.5818(6) 0.5031(3) 0.0975(3) 0.0310 1.0000 Uani
C121 0.4897(4) 0.6186(3) 0.3239(2) 0.0172 1.0000 Uani
C122 0.4772(5) 0.6925(3) 0.3291(2) 0.0199 1.0000 Uani
C123 0.5565(5) 0.7365(3) 0.3577(3) 0.0230 1.0000 Uani
C124 0.6537(5) 0.7087(3) 0.3818(3) 0.0236 1.0000 Uani
C125 0.6677(4) 0.6360(3) 0.3766(2) 0.0194 1.0000 Uani
C126 0.5875(4) 0.5923(3) 0.3473(2) 0.0162 1.0000 Uani
C127 0.5398(6) 0.8152(3) 0.3628(3) 0.0336 1.0000 Uani
C128 0.7701(5) 0.6032(3) 0.4025(3) 0.0314 1.0000 Uani
C131 0.4075(4) 0.4843(3) 0.3080(2) 0.0151 1.0000 Uani
C132 0.4365(4) 0.4646(3) 0.3729(3) 0.0201 1.0000 Uani
C133 0.4354(5) 0.3943(3) 0.3936(3) 0.0245 1.0000 Uani
C134 0.4055(5) 0.3400(3) 0.3500(3) 0.0267 1.0000 Uani
C135 0.3755(4) 0.3576(3) 0.2861(3) 0.0231 1.0000 Uani
C136 0.3759(4) 0.4281(3) 0.2652(3) 0.0188 1.0000 Uani
C137 0.4667(5) 0.3768(4) 0.4633(3) 0.0360 1.0000 Uani
C138 0.3423(6) 0.3001(3) 0.2371(3) 0.0337 1.0000 Uani
C141 0.2828(4) 0.5902(3) 0.3007(2) 0.0162 1.0000 Uani
C142 0.2681(4) 0.6207(3) 0.3591(2) 0.0199 1.0000 Uani
C143 0.1704(5) 0.6317(3) 0.3741(3) 0.0243 1.0000 Uani
C144 0.0828(5) 0.6126(3) 0.3316(3) 0.0251 1.0000 Uani
C145 0.0957(5) 0.5825(3) 0.2732(3) 0.0216 1.0000 Uani
C146 0.1938(4) 0.5710(3) 0.2585(2) 0.0182 1.0000 Uani
C147 0.1622(6) 0.6637(4) 0.4387(3) 0.0382 1.0000 Uani
C148 0.0038(5) 0.5640(3) 0.2234(3) 0.0301 1.0000 Uani
F1 0.2068(6) 0.6851(6) 0.0644(4) 0.1460 1.0000 Uani
F2 0.3092(8) 0.6818(5) 0.0010(2) 0.1411 1.0000 Uani
F3 0.3249(8) 0.7524(3) 0.0757(4) 0.1518 1.0000 Uani
F4 0.6059(3) 0.5250(2) 0.04076(17) 0.0448 1.0000 Uani
F5 0.6711(3) 0.5024(2) 0.13975(17) 0.0386 1.0000 Uani
F6 0.8346(3) 0.6472(2) 0.4384(2) 0.0476 1.0000 Uani
F7 0.4951(9) 0.8311(3) 0.4102(4) 0.1590 1.0000 Uani
F8 0.4830(7) 0.8412(3) 0.3124(4) 0.1160 1.0000 Uani
F9 0.6230(5) 0.8524(3) 0.3717(5) 0.1131 1.0000 Uani
F10 0.8183(3) 0.5781(2) 0.3550(2) 0.0496 1.0000 Uani
F11 0.5540(4) 0.43500(19) 0.0890(2) 0.0492 1.0000 Uani
F12 0.7604(3) 0.54521(19) 0.43980(18) 0.0382 1.0000 Uani
F13 0.5596(6) 0.3995(5) 0.4872(3) 0.1149 1.0000 Uani
F14 0.4536(13) 0.3165(4) 0.4798(3) 0.2351 1.0000 Uani
F15 0.4189(7) 0.4178(6) 0.5016(3) 0.1340 1.0000 Uani
F16 0.3268(7) 0.2389(3) 0.2623(3) 0.1062 1.0000 Uani
F17 0.2575(6) 0.3153(3) 0.1976(4) 0.1036 1.0000 Uani
F18 0.4094(5) 0.2907(3) 0.1980(3) 0.0920 1.0000 Uani
F19 0.2143(6) 0.7233(3) 0.4497(3) 0.0927 1.0000 Uani
F20 0.1970(5) 0.6214(4) 0.4873(2) 0.0860 1.0000 Uani
F21 0.0658(4) 0.6785(4) 0.4456(3) 0.0973 1.0000 Uani
F22 -0.0790(4) 0.5493(4) 0.2497(2) 0.0882 1.0000 Uani
F23 0.0177(4) 0.5097(3) 0.1872(2) 0.0663 1.0000 Uani
F24 -0.0235(5) 0.6182(3) 0.1836(3) 0.0767 1.0000 Uani
C100 0.3402(6) 0.9335(4) 0.1010(4) 0.0521 1.0000 Uani
Cl101 0.37821(16) 0.89252(11) 0.17670(11) 0.0577 1.0000 Uani
Cl102 0.44736(16) 0.96146(14) 0.0665(1) 0.0638 1.0000 Uani
C200 0.8534(15) 1.5238(11) -0.0359(8) 0.1587 0.5000 Uani
Cl201 0.8842(5) 1.5733(6) 0.03551(19) 0.1527 0.5000 Uani
Cl202 0.7481(6) 1.5576(6) -0.0792(2) 0.1538 0.5000 Uani
H11 0.6472 0.9152 0.1048 0.0591 1.0000 Uiso
H21 0.6045 0.8985 0.2159 0.0481 1.0000 Uiso
H31 0.7741 0.8814 0.2942 0.0610 1.0000 Uiso
H41 0.9194 0.8824 0.2241 0.0516 1.0000 Uiso
H51 0.8359 0.9028 0.1063 0.0542 1.0000 Uiso
H61 0.6455 0.6713 0.2409 0.0429 1.0000 Uiso
H71 0.7626 0.6338 0.1601 0.0502 1.0000 Uiso
H81 0.7040 0.7049 0.0555 0.0566 1.0000 Uiso
H91 0.5611 0.7840 0.0739 0.0588 1.0000 Uiso
H101 0.5241 0.7660 0.1867 0.0458 1.0000 Uiso
H1121 0.2988 0.6543 0.1824 0.0264 1.0000 Uiso
H1141 0.4552 0.6016 0.0357 0.0285 1.0000 Uiso
H1161 0.5270 0.5067 0.2118 0.0228 1.0000 Uiso
H1221 0.4112 0.7136 0.3122 0.0247 1.0000 Uiso
H1241 0.7089 0.7391 0.4015 0.0278 1.0000 Uiso
H1261 0.6010 0.5422 0.3431 0.0209 1.0000 Uiso
H1321 0.4590 0.5013 0.4041 0.0264 1.0000 Uiso
H1341 0.4047 0.2914 0.3637 0.0316 1.0000 Uiso
H1361 0.3533 0.4389 0.2200 0.0228 1.0000 Uiso
H1421 0.3274 0.6340 0.3901 0.0243 1.0000 Uiso
H1441 0.0157 0.6199 0.3429 0.0307 1.0000 Uiso
H1461 0.2009 0.5492 0.2180 0.0223 1.0000 Uiso
H1001 0.2989 0.9744 0.1066 0.0563 1.0000 Uiso
H1002 0.3012 0.9001 0.0724 0.0563 1.0000 Uiso
H2001 0.9177 1.5281 -0.0554 0.1509 0.5000 Uiso
H2002 0.8530 1.4770 -0.0184 0.1509 0.5000 Uiso

loop_
_atom_type_symbol
_atom_type_scat_dispersion_real
_atom_type_scat_dispersion_imag
_atom_type_scat_Cromer_Mann_a1
_atom_type_scat_Cromer_Mann_b1
_atom_type_scat_Cromer_Mann_a2
_atom_type_scat_Cromer_Mann_b2
_atom_type_scat_Cromer_Mann_a3
_atom_type_scat_Cromer_Mann_b3
_atom_type_scat_Cromer_Mann_a4
_atom_type_scat_Cromer_Mann_b4
_atom_type_scat_Cromer_Mann_c
_atom_type_scat_source
'C   ' 0.0020 0.0020 2.3100 20.8439 1.0200 10.2075 1.5886 0.5687 0.8650 51.6512 0.2156 International_Tables_Vol_IV_Table_2.2B
'H   ' 0.0000 0.0000 0.4930 10.5109 0.3229 26.1257 0.1402 3.1424 0.0408 57.7997 0.0030 International_Tables_Vol_IV_Table_2.2B
'O   ' 0.0080 0.0060 3.0485 13.2771 2.2868 5.7011 1.5463 0.3239 0.8670 32.9089 0.2508 International_Tables_Vol_IV_Table_2.2B
'B   ' 0.0000 0.0010 2.0545 23.2185 1.3326 1.0210 1.0979 60.3498 0.7068 0.1403 -0.1932 International_Tables_Vol_IV_Table_2.2B
'F   ' 0.0140 0.0100 3.5392 10.2825 2.6412 4.2944 1.5170 0.2615 1.0243 26.1476 0.2776 International_Tables_Vol_IV_Table_2.2B
'Cl  ' 0.1320 0.1590 11.4604 0.0104 7.1964 1.1662 6.2556 18.5194 1.6455 47.7784 -9.5574 International_Tables_Vol_IV_Table_2.2B
'Ta  ' -1.2580 6.5230 29.2024 1.7733 15.2293 9.3705 14.5135 0.2960 4.7649 63.3644 9.2435 International_Tables_Vol_IV_Table_2.2B

loop_
_geom_angle_atom_site_label_1
_geom_angle_site_symmetry_1
_geom_angle_atom_site_label_2
_geom_angle_site_symmetry_2
_geom_angle_atom_site_label_3
_geom_angle_site_symmetry_3
_geom_angle
_geom_angle_publ_flag
C1 . Ta1 . C2 . 34.1(3) yes
C1 . Ta1 . C3 . 56.9(3) yes
C2 . Ta1 . C3 . 34.3(3) yes
C1 . Ta1 . C4 . 56.5(3) yes
C2 . Ta1 . C4 . 57.9(2) yes
C3 . Ta1 . C4 . 36.0(3) yes
C1 . Ta1 . C5 . 33.7(3) yes
C2 . Ta1 . C5 . 57.7(3) yes
C3 . Ta1 . C5 . 58.8(3) yes
C4 . Ta1 . C5 . 34.9(3) yes
C1 . Ta1 . C6 . 130.0(3) yes
C2 . Ta1 . C6 . 111.0(3) yes
C3 . Ta1 . C6 . 120.1(3) yes
C4 . Ta1 . C6 . 152.9(3) yes
C5 . Ta1 . C6 . 163.2(3) yes
C1 . Ta1 . C7 . 142.6(3) yes
C2 . Ta1 . C7 . 143.4(2) yes
C3 . Ta1 . C7 . 152.4(3) yes
C4 . Ta1 . C7 . 157.8(3) yes
C5 . Ta1 . C7 . 148.8(3) yes
C1 . Ta1 . C8 . 108.7(3) yes
C2 . Ta1 . C8 . 127.2(3) yes
C3 . Ta1 . C8 . 161.5(3) yes
C4 . Ta1 . C8 . 149.1(3) yes
C5 . Ta1 . C8 . 117.0(3) yes
C1 . Ta1 . C9 . 85.6(3) yes
C2 . Ta1 . C9 . 94.5(3) yes
C3 . Ta1 . C9 . 128.1(3) yes
C4 . Ta1 . C9 . 141.7(3) yes
C5 . Ta1 . C9 . 109.4(3) yes
C1 . Ta1 . C10 . 96.6(3) yes
C2 . Ta1 . C10 . 85.6(2) yes
C3 . Ta1 . C10 . 109.9(3) yes
C4 . Ta1 . C10 . 143.2(2) yes
C5 . Ta1 . C10 . 129.4(3) yes
C1 . Ta1 . C11 . 132.5(3) yes
C2 . Ta1 . C11 . 105.9(3) yes
C3 . Ta1 . C11 . 76.1(3) yes
C4 . Ta1 . C11 . 82.4(3) yes
C5 . Ta1 . C11 . 116.5(3) yes
C1 . Ta1 . H1 . 95.6(19) no
C2 . Ta1 . H1 . 127.2(20) no
C3 . Ta1 . H1 . 119.9(20) no
C4 . Ta1 . H1 . 83.9(20) no
C5 . Ta1 . H1 . 70.0(20) no
C1 . Ta1 . H2 . 117.0(22) no
C2 . Ta1 . H2 . 133.8(23) no
C3 . Ta1 . H2 . 105.9(23) no
C4 . Ta1 . H2 . 76.0(23) no
C5 . Ta1 . H2 . 83.7(23) no
C6 . Ta1 . C7 . 35.3(2) yes
C6 . Ta1 . C8 . 57.9(2) yes
C7 . Ta1 . C8 . 35.7(3) yes
C6 . Ta1 . C9 . 56.7(2) yes
C7 . Ta1 . C9 . 57.7(3) yes
C8 . Ta1 . C9 . 33.7(3) yes
C6 . Ta1 . C10 . 33.8(3) yes
C7 . Ta1 . C10 . 57.8(3) yes
C8 . Ta1 . C10 . 57.1(3) yes
C9 . Ta1 . C10 . 34.3(2) yes
C6 . Ta1 . C11 . 77.3(3) yes
C7 . Ta1 . C11 . 83.5(3) yes
C8 . Ta1 . C11 . 118.6(3) yes
C9 . Ta1 . C11 . 133.9(3) yes
C10 . Ta1 . C11 . 105.6(3) yes
C6 . Ta1 . H1 . 118.0(20) no
C7 . Ta1 . H1 . 82.6(20) no
C8 . Ta1 . H1 . 70.0(20) no
C9 . Ta1 . H1 . 96.1(20) no
C10 . Ta1 . H1 . 126.9(20) no
C6 . Ta1 . H2 . 111.5(23) no
C7 . Ta1 . H2 . 82.7(24) no
C8 . Ta1 . H2 . 90.9(22) no
C9 . Ta1 . H2 . 123.9(21) no
C10 . Ta1 . H2 . 140.5(24) no
C11 . Ta1 . H1 . 103.1(19) no
C11 . Ta1 . H2 . 67.4(19) no
H1 . Ta1 . H2 . 35.9(8) no
Ta1 . C1 . C2 . 73.3(4) yes
Ta1 . C1 . C5 . 72.6(4) yes
C2 . C1 . C5 . 111.5(8) yes
Ta1 . C1 . H11 . 122.5(6) no
C2 . C1 . H11 . 124.2(8) no
C5 . C1 . H11 . 124.3(8) no
Ta1 . C2 . C1 . 72.5(4) yes
Ta1 . C2 . C3 . 72.5(4) yes
C1 . C2 . C3 . 107.6(6) yes
Ta1 . C2 . H21 . 120.6(5) no
C1 . C2 . H21 . 126.2(9) no
C3 . C2 . H21 . 126.3(9) no
Ta1 . C3 . C2 . 73.2(4) yes
Ta1 . C3 . C4 . 70.5(4) yes
C2 . C3 . C4 . 105.9(7) yes
Ta1 . C3 . H31 . 121.6(5) no
C2 . C3 . H31 . 127.8(8) no
C4 . C3 . H31 . 126.3(9) no
Ta1 . C4 . C3 . 73.5(4) yes
Ta1 . C4 . C5 . 73.5(4) yes
C3 . C4 . C5 . 108.5(7) yes
Ta1 . C4 . H41 . 119.2(5) no
C3 . C4 . H41 . 125.6(9) no
C5 . C4 . H41 . 125.8(8) no
Ta1 . C5 . C1 . 73.7(4) yes
Ta1 . C5 . C4 . 71.5(4) yes
C1 . C5 . C4 . 106.4(7) yes
Ta1 . C5 . H51 . 120.3(6) no
C1 . C5 . H51 . 126.6(9) no
C4 . C5 . H51 . 127.0(8) no
Ta1 . C6 . C7 . 70.9(4) yes
Ta1 . C6 . C10 . 73.1(4) yes
C7 . C6 . C10 . 108.3(6) yes
Ta1 . C6 . H61 . 120.6(5) no
C7 . C6 . H61 . 125.1(8) no
C10 . C6 . H61 . 126.6(7) no
Ta1 . C7 . C6 . 73.7(4) yes
Ta1 . C7 . C8 . 72.7(4) yes
C6 . C7 . C8 . 105.9(7) yes
Ta1 . C7 . H71 . 119.5(5) no
C6 . C7 . H71 . 127.4(7) no
C8 . C7 . H71 . 126.7(7) no
Ta1 . C8 . C7 . 71.6(4) yes
Ta1 . C8 . C9 . 73.5(4) yes
C7 . C8 . C9 . 107.9(6) yes
Ta1 . C8 . H81 . 120.2(5) no
C7 . C8 . H81 . 126.2(9) no
C9 . C8 . H81 . 125.9(8) no
Ta1 . C9 . C8 . 72.8(5) yes
Ta1 . C9 . C10 . 73.3(4) yes
C8 . C9 . C10 . 109.7(7) yes
Ta1 . C9 . H91 . 121.1(5) no
C8 . C9 . H91 . 124.7(8) no
C10 . C9 . H91 . 125.7(9) no
Ta1 . C10 . C6 . 73.1(4) yes
Ta1 . C10 . C9 . 72.4(4) yes
C6 . C10 . C9 . 108.2(7) yes
Ta1 . C10 . H101 . 121.1(5) no
C6 . C10 . H101 . 126.5(7) no
C9 . C10 . H101 . 125.3(8) no
Ta1 . C11 . O1 . 179.8(7) yes
C111 . B1 . C121 . 104.4(4) yes
C111 . B1 . C131 . 111.0(4) yes
C121 . B1 . C131 . 112.9(4) yes
C111 . B1 . C141 . 113.3(4) yes
C121 . B1 . C141 . 113.3(4) yes
C131 . B1 . C141 . 102.2(4) yes
B1 . C111 . C112 . 123.3(4) yes
B1 . C111 . C116 . 119.7(5) yes
C112 . C111 . C116 . 116.6(4) yes
C111 . C112 . C113 . 121.5(5) yes
C111 . C112 . H1121 . 119.8(5) no
C113 . C112 . H1121 . 118.6(6) no
C112 . C113 . C114 . 120.7(5) yes
C112 . C113 . C117 . 119.9(5) yes
C114 . C113 . C117 . 119.4(5) yes
C113 . C114 . C115 . 118.2(5) yes
C113 . C114 . H1141 . 121.0(6) no
C115 . C114 . H1141 . 120.8(6) no
C114 . C115 . C116 . 120.7(5) yes
C114 . C115 . C118 . 121.2(5) yes
C116 . C115 . C118 . 118.1(5) yes
C111 . C116 . C115 . 122.1(5) yes
C111 . C116 . H1161 . 118.8(5) no
C115 . C116 . H1161 . 119.1(5) no
C113 . C117 . F1 . 112.7(6) yes
C113 . C117 . F2 . 115.1(6) yes
F1 . C117 . F2 . 105.1(8) yes
C113 . C117 . F3 . 114.7(6) yes
F1 . C117 . F3 . 100.8(8) yes
F2 . C117 . F3 . 107.1(8) yes
C115 . C118 . F4 . 113.1(5) yes
C115 . C118 . F5 . 112.7(5) yes
F4 . C118 . F5 . 106.1(5) yes
C115 . C118 . F11 . 112.8(5) yes
F4 . C118 . F11 . 105.9(5) yes
F5 . C118 . F11 . 105.6(5) yes
B1 . C121 . C122 . 121.0(5) yes
B1 . C121 . C126 . 122.7(4) yes
C122 . C121 . C126 . 115.9(5) yes
C121 . C122 . C123 . 122.1(5) yes
C121 . C122 . H1221 . 119.1(5) no
C123 . C122 . H1221 . 118.8(5) no
C122 . C123 . C124 . 120.9(5) yes
C122 . C123 . C127 . 120.5(6) yes
C124 . C123 . C127 . 118.6(5) yes
C123 . C124 . C125 . 117.7(5) yes
C123 . C124 . H1241 . 121.2(5) no
C125 . C124 . H1241 . 121.1(6) no
C124 . C125 . C126 . 120.8(5) yes
C124 . C125 . C128 . 120.0(5) yes
C126 . C125 . C128 . 119.2(5) yes
C121 . C126 . C125 . 122.4(5) yes
C121 . C126 . H1261 . 119.1(5) no
C125 . C126 . H1261 . 118.4(5) no
C123 . C127 . F7 . 112.2(5) yes
C123 . C127 . F8 . 112.8(5) yes
F7 . C127 . F8 . 105.7(8) yes
C123 . C127 . F9 . 114.4(6) yes
F7 . C127 . F9 . 104.6(8) yes
F8 . C127 . F9 . 106.3(7) yes
C125 . C128 . F6 . 113.8(5) yes
C125 . C128 . F10 . 112.3(5) yes
F6 . C128 . F10 . 107.4(5) yes
C125 . C128 . F12 . 111.9(5) yes
F6 . C128 . F12 . 106.5(5) yes
F10 . C128 . F12 . 104.2(5) yes
B1 . C131 . C132 . 121.9(4) yes
B1 . C131 . C136 . 122.4(4) yes
C132 . C131 . C136 . 115.3(5) yes
C131 . C132 . C133 . 122.6(5) yes
C131 . C132 . H1321 . 118.4(5) no
C133 . C132 . H1321 . 119.0(5) no
C132 . C133 . C134 . 120.6(5) yes
C132 . C133 . C137 . 120.1(5) yes
C134 . C133 . C137 . 119.3(5) yes
C133 . C134 . C135 . 118.3(5) yes
C133 . C134 . H1341 . 121.3(6) no
C135 . C134 . H1341 . 120.4(6) no
C134 . C135 . C136 . 121.2(5) yes
C134 . C135 . C138 . 119.9(5) yes
C136 . C135 . C138 . 118.8(5) yes
C131 . C136 . C135 . 121.9(5) yes
C131 . C136 . H1361 . 118.8(5) no
C135 . C136 . H1361 . 119.3(5) no
C133 . C137 . F13 . 113.1(5) yes
C133 . C137 . F14 . 117.3(6) yes
F13 . C137 . F14 . 111.4(9) yes
C133 . C137 . F15 . 112.2(6) yes
F13 . C137 . F15 . 94.9(7) yes
F14 . C137 . F15 . 105.3(9) yes
C135 . C138 . F16 . 113.9(6) yes
C135 . C138 . F17 . 113.5(6) yes
F16 . C138 . F17 . 106.0(7) yes
C135 . C138 . F18 . 111.9(6) yes
F16 . C138 . F18 . 107.7(6) yes
F17 . C138 . F18 . 103.1(7) yes
B1 . C141 . C142 . 122.4(5) yes
B1 . C141 . C146 . 121.1(4) yes
C142 . C141 . C146 . 116.1(5) yes
C141 . C142 . C143 . 121.8(5) yes
C141 . C142 . H1421 . 119.0(5) no
C143 . C142 . H1421 . 119.3(5) no
C142 . C143 . C144 . 121.5(5) yes
C142 . C143 . C147 . 118.0(6) yes
C144 . C143 . C147 . 120.6(5) yes
C143 . C144 . C145 . 117.7(5) yes
C143 . C144 . H1441 . 120.5(5) no
C145 . C144 . H1441 . 121.7(6) no
C144 . C145 . C146 . 120.7(5) yes
C144 . C145 . C148 . 120.4(5) yes
C146 . C145 . C148 . 118.8(5) yes
C141 . C146 . C145 . 122.2(5) yes
C141 . C146 . H1461 . 118.5(5) no
C145 . C146 . H1461 . 119.3(5) no
C143 . C147 . F19 . 112.7(6) yes
C143 . C147 . F20 . 113.0(6) yes
F19 . C147 . F20 . 105.8(7) yes
C143 . C147 . F21 . 113.1(6) yes
F19 . C147 . F21 . 106.5(7) yes
F20 . C147 . F21 . 105.1(6) yes
C145 . C148 . F22 . 112.6(5) yes
C145 . C148 . F23 . 114.3(5) yes
F22 . C148 . F23 . 106.4(6) yes
C145 . C148 . F24 . 111.4(5) yes
F22 . C148 . F24 . 105.2(7) yes
F23 . C148 . F24 . 106.3(6) yes
Cl101 . C100 . Cl102 . 111.7(4) yes
Cl101 . C100 . H1001 . 108.7(7) no
Cl102 . C100 . H1001 . 108.7(7) no
Cl101 . C100 . H1002 . 108.8(7) no
Cl102 . C100 . H1002 . 108.8(6) no
H1001 . C100 . H1002 . 110.1(7) no
Cl201 . C200 . Cl202 . 108.8(5) yes
Cl201 . C200 . H2001 . 102.2(15) no
Cl202 . C200 . H2001 . 115.7(17) no
Cl201 . C200 . H2002 . 100.0(13) no
Cl202 . C200 . H2002 . 120.5(20) no
H2001 . C200 . H2002 . 106.9(11) no

loop_
_geom_bond_atom_site_label_1
_geom_bond_site_symmetry_1
_geom_bond_atom_site_label_2
_geom_bond_site_symmetry_2
_geom_bond_distance
_geom_bond_publ_flag
Ta1 . C1 . 2.363(7) yes
Ta1 . C2 . 2.373(7) yes
Ta1 . C3 . 2.364(7) yes
Ta1 . C4 . 2.324(7) yes
Ta1 . C5 . 2.349(7) yes
Ta1 . C6 . 2.374(6) yes
Ta1 . C7 . 2.338(6) yes
Ta1 . C8 . 2.352(7) yes
Ta1 . C9 . 2.361(8) yes
Ta1 . C10 . 2.373(7) yes
Ta1 . C11 . 2.061(7) yes
Ta1 . H1 . 1.75(3) no
Ta1 . H2 . 1.75(3) no
O1 . C11 . 1.138(9) yes
C1 . C2 . 1.390(12) yes
C1 . C5 . 1.366(11) yes
C1 . H11 . 0.965(9) no
C2 . C3 . 1.399(12) yes
C2 . H21 . 0.962(7) no
C3 . C4 . 1.449(11) yes
C3 . H31 . 0.968(8) no
C4 . C5 . 1.403(12) yes
C4 . H41 . 0.978(8) no
C5 . H51 . 0.969(8) no
C6 . C7 . 1.43(1) yes
C6 . C10 . 1.379(11) yes
C6 . H61 . 0.967(6) no
C7 . C8 . 1.437(11) yes
C7 . H71 . 0.950(8) no
C8 . C9 . 1.368(12) yes
C8 . H81 . 0.955(7) no
C9 . C10 . 1.40(1) yes
C9 . H91 . 0.956(8) no
C10 . H101 . 0.962(7) no
B1 . C111 . 1.642(7) yes
B1 . C121 . 1.635(8) yes
B1 . C131 . 1.648(7) yes
B1 . C141 . 1.642(7) yes
C111 . C112 . 1.391(8) yes
C111 . C116 . 1.393(8) yes
C112 . C113 . 1.397(8) yes
C112 . H1121 . 0.964(5) no
C113 . C114 . 1.399(9) yes
C113 . C117 . 1.491(8) yes
C114 . C115 . 1.372(9) yes
C114 . H1141 . 0.956(5) no
C115 . C116 . 1.398(7) yes
C115 . C118 . 1.489(8) yes
C116 . H1161 . 0.960(5) no
C117 . F1 . 1.31(1) yes
C117 . F2 . 1.260(8) yes
C117 . F3 . 1.265(9) yes
C118 . F4 . 1.341(7) yes
C118 . F5 . 1.350(8) yes
C118 . F11 . 1.330(7) yes
C121 . C122 . 1.400(8) yes
C121 . C126 . 1.389(8) yes
C122 . C123 . 1.387(8) yes
C122 . H1221 . 0.967(6) no
C123 . C124 . 1.396(9) yes
C123 . C127 . 1.495(8) yes
C124 . C125 . 1.380(8) yes
C124 . H1241 . 0.960(6) no
C125 . C126 . 1.395(8) yes
C125 . C128 . 1.499(9) yes
C126 . H1261 . 0.960(5) no
C127 . F7 . 1.268(9) yes
C127 . F8 . 1.285(9) yes
C127 . F9 . 1.285(9) yes
C128 . F6 . 1.324(7) yes
C128 . F10 . 1.348(7) yes
C128 . F12 . 1.354(8) yes
C131 . C132 . 1.399(8) yes
C131 . C136 . 1.399(7) yes
C132 . C133 . 1.385(8) yes
C132 . H1321 . 0.961(5) no
C133 . C134 . 1.380(9) yes
C133 . C137 . 1.486(9) yes
C134 . C135 . 1.371(9) yes
C134 . H1341 . 0.955(5) no
C135 . C136 . 1.391(8) yes
C135 . C138 . 1.501(8) yes
C136 . H1361 . 0.966(5) no
C137 . F13 . 1.31(1) yes
C137 . F14 . 1.201(9) yes
C137 . F15 . 1.34(1) yes
C138 . F16 . 1.291(8) yes
C138 . F17 . 1.31(1) yes
C138 . F18 . 1.310(9) yes
C141 . C142 . 1.390(7) yes
C141 . C146 . 1.394(8) yes
C142 . C143 . 1.387(8) yes
C142 . H1421 . 0.961(6) no
C143 . C144 . 1.382(9) yes
C143 . C147 . 1.499(8) yes
C144 . C145 . 1.380(8) yes
C144 . H1441 . 0.961(6) no
C145 . C146 . 1.391(8) yes
C145 . C148 . 1.502(9) yes
C146 . H1461 . 0.959(5) no
C147 . F19 . 1.310(9) yes
C147 . F20 . 1.310(9) yes
C147 . F21 . 1.329(8) yes
C148 . F22 . 1.326(8) yes
C148 . F23 . 1.298(8) yes
C148 . F24 . 1.325(8) yes
C100 . Cl101 . 1.758(9) yes
C100 . Cl102 . 1.763(8) yes
C100 . H1001 . 0.958(8) no
C100 . H1002 . 0.955(8) no
C200 . Cl201 . 1.749(12) yes
C200 . Cl202 . 1.652(13) yes
C200 . H2001 . 1.00(2) no
C200 . H2002 . 0.95(2) no
